data_7232663
loop_
_publ_author_name
'Song, Jian-Biao'
'Liu, Gui-lei'
'Hao, Liang'
'Zhang, Fang'
'Li, Hui'

_publ_section_title
;
 Crystal structures and luminescence properties of a D--A type CIEgen and
 its Zn(ii) complexes
;
_journal_issue 21
_journal_name_full CrystEngComm
_journal_page_first 3322
_journal_paper_doi 10.1039/C9CE00534J
_journal_volume 21
_journal_year 2019
_chemical_formula_sum 'C22 H24 N4 O6'
_chemical_formula_weight 440.45
_space_group_crystal_system monoclinic
_space_group_IT_number 15
_space_group_name_Hall '-C 2yc'
_space_group_name_H-M_alt 'C 1 2/c 1'
_symmetry_space_group_name_Hall '-C 2yc'
_symmetry_space_group_name_H-M 'C 1 2/c 1'
_atom_sites_solution_hydrogens mixed
_audit_creation_method SHELXL-2014/7
_audit_update_record
;
2019-01-15 deposited with the CCDC.    2019-04-25 downloaded from the CCDC.
;
_cell_angle_alpha 90
_cell_angle_beta 131.941(2)
_cell_angle_gamma 90
_cell_formula_units_Z 4
_cell_length_a 19.4386(13)
_cell_length_b 11.5018(8)
_cell_length_c 13.4225(9)
_cell_measurement_reflns_used 3560
_cell_measurement_temperature 296(2)
_cell_measurement_theta_max 28.39
_cell_measurement_theta_min 2.24
_cell_volume 2232.2(3)
_computing_cell_refinement 'Bruker SAINT'
_computing_data_collection 'Bruker APEX2'
_computing_data_reduction 'Bruker SAINT'
_computing_molecular_graphics 'Bruker SHELXTL'
_computing_publication_material 'Bruker SHELXTL'
_computing_structure_refinement 'SHELXL-2014/7 (Sheldrick, 2014)'
_computing_structure_solution 'SHELXL-2014/7 (Sheldrick, 2014)'
_diffrn_ambient_temperature 296(2)
_diffrn_measured_fraction_theta_full 1.000
_diffrn_measured_fraction_theta_max 0.999
_diffrn_measurement_device_type 'CCD area detector'
_diffrn_measurement_method 'phi and omega scans'
_diffrn_radiation_type MoK\a
_diffrn_radiation_wavelength 0.71073
_diffrn_reflns_av_R_equivalents 0.0267
_diffrn_reflns_av_unetI/netI 0.0210
_diffrn_reflns_Laue_measured_fraction_full 1.000
_diffrn_reflns_Laue_measured_fraction_max 0.999
_diffrn_reflns_limit_h_max 25
_diffrn_reflns_limit_h_min -25
_diffrn_reflns_limit_k_max 15
_diffrn_reflns_limit_k_min -15
_diffrn_reflns_limit_l_max 17
_diffrn_reflns_limit_l_min -17
_diffrn_reflns_number 13182
_diffrn_reflns_point_group_measured_fraction_full 1.000
_diffrn_reflns_point_group_measured_fraction_max 0.999
_diffrn_reflns_theta_full 25.242
_diffrn_reflns_theta_max 28.251
_diffrn_reflns_theta_min 2.263
_diffrn_source 'fine-focus sealed tube'
_exptl_absorpt_coefficient_mu 0.097
_exptl_absorpt_correction_type multi-scan
_exptl_absorpt_process_details sadabs
_exptl_crystal_colour red
_exptl_crystal_density_diffrn 1.311
_exptl_crystal_description cube
_exptl_crystal_F_000 928
_exptl_crystal_size_max 0.330
_exptl_crystal_size_mid 0.320
_exptl_crystal_size_min 0.310
_exptl_transmission_factor_max 0.971
_exptl_transmission_factor_min 0.969
_refine_diff_density_max 0.514
_refine_diff_density_min -0.385
_refine_diff_density_rms 0.097
_refine_ls_extinction_coef 0.0052(13)
_refine_ls_extinction_expression Fc^*^=kFc[1+0.001xFc^2^\l^3^/sin(2\q)]^-1/4^
_refine_ls_extinction_method 'SHELXL-2014/7 (Sheldrick 2014'
_refine_ls_goodness_of_fit_ref 1.029
_refine_ls_hydrogen_treatment constr
_refine_ls_matrix_type full
_refine_ls_number_parameters 147
_refine_ls_number_reflns 2769
_refine_ls_number_restraints 1
_refine_ls_restrained_S_all 1.048
_refine_ls_R_factor_all 0.0950
_refine_ls_R_factor_gt 0.0670
_refine_ls_shift/su_max 0.000
_refine_ls_shift/su_mean 0.000
_refine_ls_structure_factor_coef Fsqd
_refine_ls_weighting_details 'w=1/[\s^2^(Fo^2^)+(0.1159P)^2^+1.4504P] where P=(Fo^2^+2Fc^2^)/3'
_refine_ls_weighting_scheme calc
_refine_ls_wR_factor_gt 0.1839
_refine_ls_wR_factor_ref 0.2137
_reflns_Friedel_coverage 0.000
_reflns_number_gt 1839
_reflns_number_total 2769
_reflns_threshold_expression 'I > 2\s(I)'
_cod_data_source_file c9ce00534j2.cif
_cod_data_source_block 1
_cod_depositor_comments 'Adding full bibliography for 7232662--7232664.cif.'
_cod_database_code 7232663
_shelx_shelxl_version_number 2014/7
_shelx_space_group_comment
;
The symmetry employed for this shelxl refinement is uniquely defined
by the following loop, which should always be used as a source of
symmetry information in preference to the above space-group names.
They are only intended as comments.
;

loop_
_space_group_symop_operation_xyz
'x, y, z'
'-x, y, -z+1/2'
'x+1/2, y+1/2, z'
'-x+1/2, y+1/2, -z+1/2'
'-x, -y, -z'
'x, -y, z-1/2'
'-x+1/2, -y+1/2, -z'
'x+1/2, -y+1/2, z-1/2'

loop_
_atom_site_label
_atom_site_type_symbol
_atom_site_fract_x
_atom_site_fract_y
_atom_site_fract_z
_atom_site_U_iso_or_equiv
_atom_site_adp_type
_atom_site_occupancy
_atom_site_site_symmetry_order
_atom_site_calc_flag
_atom_site_refinement_flags_posn
_atom_site_refinement_flags_adp
O3 O 0.36732(16) 0.01805(17) 0.4348(2) 0.0853(7) Uani 1 1 d . .
H3A H 0.4044 0.0202 0.4216 0.128 Uiso 1 1 d R U
C10 C 0.3292(4) 0.1210(5) 0.5462(6) 0.160(2) Uani 1 1 d D .
H10A H 0.2657 0.1104 0.4659 0.240 Uiso 1 1 calc R U
H10B H 0.3367 0.1963 0.5833 0.240 Uiso 1 1 calc R U
H10C H 0.3464 0.0621 0.6101 0.240 Uiso 1 1 calc R U
O1 O 0.45002(13) 0.64660(14) 0.30308(19) 0.0655(5) Uani 1 1 d . .
H1A H 0.4616 0.5778 0.2913 0.079 Uiso 1 1 d R U
O2 O 0.30331(12) 0.81787(15) 0.44014(18) 0.0635(5) Uani 1 1 d . .
H2 H 0.3207 0.8771 0.4285 0.095 Uiso 1 1 calc R U
N2 N 0.44940(11) 0.41964(14) 0.29028(15) 0.0414(4) Uani 1 1 d . .
C2 C 0.47496(12) 0.31749(16) 0.26916(18) 0.0397(4) Uani 1 1 d . .
C3 C 0.40397(13) 0.41802(18) 0.33013(19) 0.0437(5) Uani 1 1 d . .
H3 H 0.3888 0.3423 0.3423 0.052 Uiso 1 1 d R U
N1 N 0.42831(16) 0.12423(17) 0.3074(2) 0.0665(6) Uani 1 1 d . .
C7 C 0.32879(14) 0.72419(19) 0.4115(2) 0.0463(5) Uani 1 1 d . .
C9 C 0.40217(14) 0.63353(18) 0.3422(2) 0.0453(5) Uani 1 1 d . .
C4 C 0.37857(12) 0.52238(17) 0.35637(18) 0.0416(4) Uani 1 1 d . .
C1 C 0.44988(14) 0.20747(18) 0.2889(2) 0.0462(5) Uani 1 1 d . .
C8 C 0.37709(14) 0.73282(19) 0.3693(2) 0.0483(5) Uani 1 1 d . .
H8 H 0.3857 0.8047 0.3557 0.058 Uiso 1 1 d R U
C6 C 0.30544(15) 0.6152(2) 0.4279(2) 0.0509(5) Uani 1 1 d . .
H6 H 0.2697 0.6135 0.4579 0.061 Uiso 1 1 d R U
C5 C 0.33016(15) 0.5170(2) 0.4007(2) 0.0501(5) Uani 1 1 d . .
H5 H 0.3115 0.4344 0.4098 0.060 Uiso 1 1 d R U
C11 C 0.3871(4) 0.1123(4) 0.5155(5) 0.142(2) Uani 1 1 d D .
H11A H 0.3808 0.1833 0.4709 0.171 Uiso 1 1 calc R U
H11B H 0.4510 0.1068 0.5987 0.171 Uiso 1 1 calc R U

loop_
_atom_site_aniso_label
_atom_site_aniso_U_11
_atom_site_aniso_U_22
_atom_site_aniso_U_33
_atom_site_aniso_U_23
_atom_site_aniso_U_13
_atom_site_aniso_U_12
O3 0.1291(18) 0.0634(11) 0.1081(16) -0.0086(10) 0.0978(15) -0.0132(11)
C10 0.192(5) 0.156(5) 0.179(5) -0.060(4) 0.143(5) -0.014(4)
O1 0.0998(13) 0.0488(9) 0.1062(13) 0.0019(8) 0.0930(12) 0.0002(8)
O2 0.0796(11) 0.0572(9) 0.0858(12) -0.0028(8) 0.0686(10) 0.0063(8)
N2 0.0445(8) 0.0436(9) 0.0416(8) -0.0012(6) 0.0310(8) -0.0003(6)
C2 0.0427(9) 0.0382(9) 0.0375(9) 0.0003(7) 0.0265(8) -0.0008(7)
C3 0.0447(10) 0.0474(11) 0.0437(10) -0.0011(8) 0.0315(9) -0.0031(8)
N1 0.0793(14) 0.0519(12) 0.0818(15) 0.0005(9) 0.0594(13) -0.0096(10)
C7 0.0456(10) 0.0538(12) 0.0442(10) -0.0015(8) 0.0320(9) 0.0046(8)
C9 0.0486(10) 0.0512(11) 0.0486(10) 0.0009(8) 0.0377(9) -0.0006(8)
C4 0.0398(9) 0.0484(10) 0.0395(9) -0.0007(8) 0.0277(8) -0.0011(8)
C1 0.0512(11) 0.0449(11) 0.0465(11) -0.0005(8) 0.0343(10) -0.0023(8)
C8 0.0582(12) 0.0459(10) 0.0562(12) 0.0015(9) 0.0447(11) 0.0011(9)
C6 0.0498(11) 0.0626(13) 0.0570(12) -0.0030(10) 0.0427(10) -0.0019(9)
C5 0.0507(11) 0.0554(12) 0.0575(12) -0.0019(9) 0.0416(10) -0.0055(9)
C11 0.186(5) 0.133(4) 0.187(5) -0.086(3) 0.157(4) -0.086(3)

loop_
_atom_type_symbol
_atom_type_description
_atom_type_scat_dispersion_real
_atom_type_scat_dispersion_imag
_atom_type_scat_source
C C 0.0033 0.0016 'International Tables Vol C Tables 4.2.6.8 and 6.1.1.4'
H H 0.0000 0.0000 'International Tables Vol C Tables 4.2.6.8 and 6.1.1.4'
N N 0.0061 0.0033 'International Tables Vol C Tables 4.2.6.8 and 6.1.1.4'
O O 0.0106 0.0060 'International Tables Vol C Tables 4.2.6.8 and 6.1.1.4'

loop_
_geom_angle_atom_site_label_1
_geom_angle_atom_site_label_2
_geom_angle_atom_site_label_3
_geom_angle
_geom_angle_site_symmetry_1
C11 O3 H3A 107.9 .
C11 C10 H10A 109.5 .
C11 C10 H10B 109.5 .
H10A C10 H10B 109.5 .
C11 C10 H10C 109.5 .
H10A C10 H10C 109.5 .
H10B C10 H10C 109.5 .
C9 O1 H1A 107.4 .
C7 O2 H2 109.5 .
C3 N2 C2 120.61(16) .
C2 C2 N2 121.43(10) 2_655
C2 C2 C1 118.73(11) 2_655
N2 C2 C1 119.84(16) .
N2 C3 C4 122.00(17) .
N2 C3 H3 116.6 .
C4 C3 H3 121.4 .
O2 C7 C8 122.59(19) .
O2 C7 C6 116.86(18) .
C8 C7 C6 120.55(18) .
O1 C9 C8 117.85(17) .
O1 C9 C4 121.61(17) .
C8 C9 C4 120.54(18) .
C5 C4 C9 117.68(18) .
C5 C4 C3 120.31(18) .
C9 C4 C3 122.00(17) .
N1 C1 C2 176.0(2) .
C9 C8 C7 120.17(19) .
C9 C8 H8 124.6 .
C7 C8 H8 115.1 .
C5 C6 C7 119.17(18) .
C5 C6 H6 123.2 .
C7 C6 H6 117.6 .
C6 C5 C4 121.89(19) .
C6 C5 H5 120.2 .
C4 C5 H5 117.9 .
O3 C11 C10 114.5(3) .
O3 C11 H11A 108.6 .
C10 C11 H11A 108.6 .
O3 C11 H11B 108.6 .
C10 C11 H11B 108.6 .
H11A C11 H11B 107.6 .

loop_
_geom_bond_atom_site_label_1
_geom_bond_atom_site_label_2
_geom_bond_distance
_geom_bond_site_symmetry_2
O3 C11 1.393(4) .
O3 H3A 0.8500 .
C10 C11 1.439(4) .
C10 H10A 0.9600 .
C10 H10B 0.9600 .
C10 H10C 0.9600 .
O1 C9 1.347(2) .
O1 H1A 0.8658 .
O2 C7 1.345(2) .
O2 H2 0.8200 .
N2 C3 1.303(2) .
N2 C2 1.377(2) .
C2 C2 1.371(4) 2_655
C2 C1 1.443(3) .
C3 C4 1.429(3) .
C3 H3 0.9678 .
N1 C1 1.137(3) .
C7 C8 1.386(3) .
C7 C6 1.400(3) .
C9 C8 1.383(3) .
C9 C4 1.414(3) .
C4 C5 1.411(3) .
C8 H8 0.8867 .
C6 C5 1.370(3) .
C6 H6 1.0102 .
C5 H5 1.0529 .
C11 H11A 0.9700 .
C11 H11B 0.9700 .
